data_7107352
loop_
_publ_author_name
'Christopher D. Jones'
'Jin Chong Tan'
'Gareth O. Lloyd'

_publ_section_title
;
 Supramolecular isomerism of a metallocyclic dipyridyldiamide ligand metal
 halide system generating isostructural (Hg, Co and Zn) porous materials
;
_journal_name_full Chem.Commun.
_journal_page_first 2110
_journal_paper_doi 10.1039/c2cc16691g
_journal_volume 48
_journal_year 2012
_chemical_formula_moiety 'C18 H14 Cl2 Hg N4 O2'
_chemical_formula_sum 'C18 H14 Cl2 Hg N4 O2'
_chemical_formula_weight 589.82
_chemical_name_systematic
;
?
;
_space_group_IT_number 14
_symmetry_cell_setting monoclinic
_symmetry_space_group_name_Hall '-P 2ybc'
_symmetry_space_group_name_H-M 'P 1 21/c 1'
_atom_sites_solution_hydrogens geom
_atom_sites_solution_primary direct
_atom_sites_solution_secondary difmap
_audit_creation_method SHELXL-97
_cell_angle_alpha 90.00
_cell_angle_beta 93.079(7)
_cell_angle_gamma 90.00
_cell_formula_units_Z 4
_cell_length_a 10.3530(10)
_cell_length_b 11.0411(8)
_cell_length_c 16.2530(12)
_cell_measurement_reflns_used 2196
_cell_measurement_temperature 173(2)
_cell_measurement_theta_max 30.4452
_cell_measurement_theta_min 3.1007
_cell_volume 1855.2(3)
_computing_cell_refinement
;
CrysAlisPro, Oxford Diffraction Ltd.,
Version 1.171.34.44 (release 25-10-2010 CrysAlis171 .NET)
(compiled Oct 25 2010,18:11:34)
;
_computing_data_collection
;
CrysAlisPro, Oxford Diffraction Ltd.,
Version 1.171.34.44 (release 25-10-2010 CrysAlis171 .NET)
(compiled Oct 25 2010,18:11:34)
;
_computing_data_reduction
;
CrysAlisPro, Oxford Diffraction Ltd.,
Version 1.171.34.44 (release 25-10-2010 CrysAlis171 .NET)
(compiled Oct 25 2010,18:11:34)
;
_computing_molecular_graphics Xseed
_computing_publication_material Xseed
_computing_structure_refinement 'SHELXL-97 (Sheldrick, 1997)'
_computing_structure_solution 'SHELXS-97 (Sheldrick, 1990)'
_diffrn_ambient_temperature 173(2)
_diffrn_measured_fraction_theta_full 0.997
_diffrn_measured_fraction_theta_max 0.997
_diffrn_measurement_device_type 'Xcalibur, Eos, Gemini ultra'
_diffrn_measurement_method '\w scans'
_diffrn_radiation_monochromator graphite
_diffrn_radiation_source 'Enhance (Mo) X-ray Source'
_diffrn_radiation_type 'Mo K\a'
_diffrn_radiation_wavelength 0.7107
_diffrn_reflns_av_R_equivalents 0.0956
_diffrn_reflns_av_sigmaI/netI 0.1664
_diffrn_reflns_limit_h_max 12
_diffrn_reflns_limit_h_min -12
_diffrn_reflns_limit_k_max 13
_diffrn_reflns_limit_k_min -12
_diffrn_reflns_limit_l_max 17
_diffrn_reflns_limit_l_min -20
_diffrn_reflns_number 8150
_diffrn_reflns_theta_full 26.00
_diffrn_reflns_theta_max 26.00
_diffrn_reflns_theta_min 3.11
_diffrn_standards_number 0
_exptl_absorpt_coefficient_mu 8.606
_exptl_absorpt_correction_T_max 1.00000
_exptl_absorpt_correction_T_min 0.81367
_exptl_absorpt_correction_type multi-scan
_exptl_absorpt_process_details
;
CrysAlisPro, Oxford Diffraction Ltd.,
Version 1.171.34.44 (release 25-10-2010 CrysAlis171 .NET)
(compiled Oct 25 2010,18:11:34)
Empirical absorption correction using spherical harmonics,
implemented in SCALE3 ABSPACK scaling algorithm.
;
_exptl_crystal_colour colourless
_exptl_crystal_density_diffrn 2.112
_exptl_crystal_density_method 'not measured'
_exptl_crystal_description block
_exptl_crystal_F_000 1120
_exptl_crystal_size_max 0.35
_exptl_crystal_size_mid 0.28
_exptl_crystal_size_min 0.21
_refine_diff_density_max 2.259
_refine_diff_density_min -1.290
_refine_diff_density_rms 0.294
_refine_ls_extinction_method none
_refine_ls_goodness_of_fit_ref 0.944
_refine_ls_hydrogen_treatment constr
_refine_ls_matrix_type full
_refine_ls_number_parameters 244
_refine_ls_number_reflns 3629
_refine_ls_number_restraints 54
_refine_ls_restrained_S_all 0.940
_refine_ls_R_factor_all 0.1124
_refine_ls_R_factor_gt 0.0604
_refine_ls_shift/su_max 0.000
_refine_ls_shift/su_mean 0.000
_refine_ls_structure_factor_coef Fsqd
_refine_ls_weighting_details 'calc w=1/[\s^2^(Fo^2^)+(0.01721P)^2^+0.0000P] where P=(Fo^2^+2Fc^2^)/3'
_refine_ls_weighting_scheme calc
_refine_ls_wR_factor_gt 0.1025
_refine_ls_wR_factor_ref 0.1238
_reflns_number_gt 2309
_reflns_number_total 3629
_reflns_threshold_expression >2sigma(I)
_cod_data_source_file c2cc16691g.txt
_cod_data_source_block 3
_cod_original_sg_symbol_H-M P21/c
_cod_database_code 7107352

loop_
_symmetry_equiv_pos_as_xyz
'x, y, z'
'-x, y+1/2, -z+1/2'
'-x, -y, -z'
'x, -y-1/2, z-1/2'

loop_
_atom_site_label
_atom_site_type_symbol
_atom_site_fract_x
_atom_site_fract_y
_atom_site_fract_z
_atom_site_U_iso_or_equiv
_atom_site_adp_type
_atom_site_occupancy
_atom_site_symmetry_multiplicity
_atom_site_calc_flag
_atom_site_refinement_flags
Hg1 Hg 0.01311(5) 0.18116(4) 0.16466(3) 0.02018(16) Uani 1 1 d .
Cl1 Cl 0.0548(4) 0.3551(3) 0.0866(2) 0.0331(9) Uani 1 1 d .
O1 O 0.3199(9) -0.3688(7) 0.0180(6) 0.024(2) Uani 1 1 d .
N1 N 0.0959(10) 0.0154(8) 0.0914(6) 0.013(2) Uani 1 1 d U
C1 C 0.1797(13) 0.0395(11) 0.0345(8) 0.025(3) Uani 1 1 d .
H1 H 0.1935 0.1213 0.0190 0.030 Uiso 1 1 calc R
Cl2 Cl -0.1606(3) 0.0740(3) 0.2256(2) 0.0256(8) Uani 1 1 d .
O2 O 0.5611(8) -0.1902(7) -0.0241(5) 0.019(2) Uani 1 1 d U
N2 N 0.3268(10) -0.2606(8) -0.1003(7) 0.019(3) Uani 1 1 d U
H2N H 0.3057 -0.1907 -0.1233 0.023 Uiso 1 1 calc R
C2 C 0.2491(13) -0.0537(10) -0.0038(8) 0.018(3) Uani 1 1 d .
H2 H 0.3122 -0.0333 -0.0418 0.022 Uiso 1 1 calc R
N3 N 0.5731(10) -0.3939(8) -0.0449(6) 0.017(2) Uani 1 1 d U
H3N H 0.6053 -0.4605 -0.0222 0.020 Uiso 1 1 calc R
C3 C 0.2261(11) -0.1723(10) 0.0134(7) 0.013(3) Uani 1 1 d U
N4 N 0.8394(10) -0.3160(8) 0.2201(6) 0.016(2) Uani 1 1 d .
C4 C 0.1375(11) -0.1963(10) 0.0755(8) 0.017(3) Uani 1 1 d .
H4 H 0.1221 -0.2773 0.0919 0.020 Uiso 1 1 calc R
C5 C 0.0760(13) -0.1049(11) 0.1108(9) 0.027(3) Uani 1 1 d .
H5 H 0.0158 -0.1236 0.1510 0.032 Uiso 1 1 calc R
C6 C 0.2927(13) -0.2769(11) -0.0213(8) 0.021(3) Uani 1 1 d .
C7 C 0.3921(12) -0.3433(10) -0.1494(8) 0.016(3) Uani 1 1 d .
C8 C 0.3379(12) -0.3652(10) -0.2289(8) 0.016(3) Uani 1 1 d U
H8 H 0.2636 -0.3209 -0.2482 0.020 Uiso 1 1 calc R
C9 C 0.3902(13) -0.4495(11) -0.2793(8) 0.024(3) Uani 1 1 d U
H9 H 0.3535 -0.4617 -0.3335 0.029 Uiso 1 1 calc R
C10 C 0.4969(14) -0.5173(10) -0.2515(8) 0.023(3) Uani 1 1 d .
H10 H 0.5306 -0.5779 -0.2859 0.028 Uiso 1 1 calc R
C11 C 0.5545(14) -0.4969(10) -0.1734(8) 0.022(3) Uani 1 1 d .
H11 H 0.6287 -0.5421 -0.1552 0.027 Uiso 1 1 calc R
C12 C 0.5036(12) -0.4102(10) -0.1216(8) 0.015(3) Uani 1 1 d .
C13 C 0.5974(13) -0.2916(11) -0.0015(8) 0.022(3) Uani 1 1 d .
C14 C 0.6836(12) -0.3063(10) 0.0763(7) 0.016(3) Uani 1 1 d U
C15 C 0.7793(13) -0.3933(10) 0.0865(8) 0.019(3) Uani 1 1 d .
H15 H 0.7924 -0.4516 0.0448 0.023 Uiso 1 1 calc R
C16 C 0.8539(14) -0.3932(10) 0.1576(8) 0.023(3) Uani 1 1 d .
H16 H 0.9209 -0.4519 0.1636 0.027 Uiso 1 1 calc R
C17 C 0.7479(13) -0.2354(10) 0.2115(9) 0.022(3) Uani 1 1 d U
H17 H 0.7357 -0.1809 0.2557 0.027 Uiso 1 1 calc R
C18 C 0.6662(13) -0.2254(11) 0.1400(8) 0.023(3) Uani 1 1 d .
H18 H 0.6009 -0.1649 0.1354 0.028 Uiso 1 1 calc R

loop_
_atom_site_aniso_label
_atom_site_aniso_U_11
_atom_site_aniso_U_22
_atom_site_aniso_U_33
_atom_site_aniso_U_23
_atom_site_aniso_U_13
_atom_site_aniso_U_12
Hg1 0.0221(3) 0.0193(3) 0.0185(3) 0.0002(2) -0.0041(2) 0.0008(2)
Cl1 0.046(3) 0.0220(18) 0.031(2) 0.0051(15) 0.0053(19) 0.0007(15)
O1 0.026(6) 0.011(4) 0.034(6) 0.002(4) -0.014(5) 0.003(4)
N1 0.016(4) 0.015(4) 0.007(4) -0.003(3) -0.003(3) 0.002(3)
C1 0.028(9) 0.020(7) 0.026(8) -0.001(6) -0.007(7) 0.001(6)
Cl2 0.023(2) 0.0258(18) 0.027(2) 0.0100(15) 0.0004(15) -0.0009(14)
O2 0.024(5) 0.011(4) 0.021(5) 0.005(4) -0.008(4) 0.004(3)
N2 0.013(5) 0.015(5) 0.028(6) 0.009(4) -0.005(4) 0.003(4)
C2 0.021(8) 0.021(7) 0.013(7) -0.003(6) 0.003(6) 0.004(5)
N3 0.010(5) 0.018(5) 0.020(5) 0.008(4) -0.009(4) 0.001(4)
C3 0.013(4) 0.012(4) 0.013(4) 0.000(4) -0.008(4) 0.003(4)
N4 0.015(6) 0.016(5) 0.016(6) -0.003(5) 0.000(5) -0.002(5)
C4 0.009(7) 0.014(7) 0.028(8) 0.000(6) -0.001(6) -0.006(5)
C5 0.025(9) 0.025(8) 0.028(9) -0.004(6) -0.017(7) 0.001(6)
C6 0.023(9) 0.026(7) 0.014(8) 0.001(6) 0.004(6) -0.007(6)
C7 0.015(8) 0.019(7) 0.013(7) 0.006(5) 0.000(6) -0.004(5)
C8 0.020(6) 0.013(5) 0.016(6) 0.008(5) -0.001(5) 0.003(4)
C9 0.026(7) 0.037(6) 0.009(6) -0.001(5) 0.004(5) -0.004(5)
C10 0.037(10) 0.016(7) 0.017(8) -0.001(6) 0.010(7) 0.003(6)
C11 0.023(9) 0.031(8) 0.014(8) 0.000(6) 0.009(6) 0.005(6)
C12 0.004(7) 0.024(7) 0.018(7) 0.007(6) -0.004(5) -0.002(5)
C13 0.019(8) 0.023(8) 0.025(8) 0.000(6) 0.011(7) -0.004(6)
C14 0.020(6) 0.017(5) 0.010(5) 0.008(5) 0.000(5) -0.003(5)
C15 0.025(9) 0.012(7) 0.018(8) -0.008(5) -0.010(6) 0.005(5)
C16 0.037(10) 0.012(7) 0.018(8) -0.004(6) -0.009(6) -0.001(6)
C17 0.022(6) 0.012(5) 0.032(7) -0.009(5) -0.007(5) -0.007(5)
C18 0.027(9) 0.018(7) 0.025(9) -0.007(6) 0.000(7) 0.003(6)

loop_
_atom_type_symbol
_atom_type_description
_atom_type_scat_dispersion_real
_atom_type_scat_dispersion_imag
_atom_type_scat_source
C C 0.0033 0.0016 'International Tables Vol C Tables 4.2.6.8 and 6.1.1.4'
H H 0.0000 0.0000 'International Tables Vol C Tables 4.2.6.8 and 6.1.1.4'
N N 0.0061 0.0033 'International Tables Vol C Tables 4.2.6.8 and 6.1.1.4'
O O 0.0106 0.0060 'International Tables Vol C Tables 4.2.6.8 and 6.1.1.4'
Hg Hg -2.3894 9.2266 'International Tables Vol C Tables 4.2.6.8 and 6.1.1.4'
Cl Cl 0.1484 0.1585 'International Tables Vol C Tables 4.2.6.8 and 6.1.1.4'

loop_
_geom_angle_atom_site_label_1
_geom_angle_atom_site_label_2
_geom_angle_atom_site_label_3
_geom_angle
_geom_angle_site_symmetry_1
_geom_angle_site_symmetry_3
Cl1 Hg1 N4 106.7(3) . 2_655
Cl1 Hg1 N1 106.1(2) . .
N4 Hg1 N1 100.0(3) 2_655 .
Cl1 Hg1 Cl2 141.68(13) . .
N4 Hg1 Cl2 98.4(2) 2_655 .
N1 Hg1 Cl2 97.2(2) . .
C1 N1 C5 117.5(10) . .
C1 N1 Hg1 117.5(8) . .
C5 N1 Hg1 124.5(8) . .
N1 C1 C2 121.7(11) . .
N1 C1 H1 119.2 . .
C2 C1 H1 119.2 . .
C6 N2 C7 127.3(10) . .
C6 N2 H2N 116.4 . .
C7 N2 H2N 116.4 . .
C3 C2 C1 120.7(12) . .
C3 C2 H2 119.7 . .
C1 C2 H2 119.7 . .
C13 N3 C12 129.7(11) . .
C13 N3 H3N 115.2 . .
C12 N3 H3N 115.2 . .
C2 C3 C4 116.7(11) . .
C2 C3 C6 125.8(11) . .
C4 C3 C6 117.2(10) . .
C17 N4 C16 117.6(12) . .
C17 N4 Hg1 122.2(9) . 2_645
C16 N4 Hg1 120.0(8) . 2_645
C5 C4 C3 120.2(12) . .
C5 C4 H4 119.9 . .
C3 C4 H4 119.9 . .
C4 C5 N1 123.2(13) . .
C4 C5 H5 118.4 . .
N1 C5 H5 118.4 . .
O1 C6 N2 122.5(12) . .
O1 C6 C3 123.4(11) . .
N2 C6 C3 114.1(11) . .
C8 C7 N2 117.0(11) . .
C8 C7 C12 118.7(11) . .
N2 C7 C12 124.2(12) . .
C9 C8 C7 121.1(12) . .
C9 C8 H8 119.5 . .
C7 C8 H8 119.5 . .
C8 C9 C10 120.3(13) . .
C8 C9 H9 119.9 . .
C10 C9 H9 119.9 . .
C9 C10 C11 120.2(12) . .
C9 C10 H10 119.9 . .
C11 C10 H10 119.9 . .
C10 C11 C12 120.2(13) . .
C10 C11 H11 119.9 . .
C12 C11 H11 119.9 . .
C11 C12 N3 115.3(11) . .
C11 C12 C7 119.4(12) . .
N3 C12 C7 125.3(11) . .
O2 C13 N3 124.1(13) . .
O2 C13 C14 120.2(11) . .
N3 C13 C14 115.6(11) . .
C15 C14 C18 118.6(13) . .
C15 C14 C13 124.0(11) . .
C18 C14 C13 117.3(11) . .
C16 C15 C14 118.2(12) . .
C16 C15 H15 120.9 . .
C14 C15 H15 120.9 . .
N4 C16 C15 124.4(12) . .
N4 C16 H16 117.8 . .
C15 C16 H16 117.8 . .
N4 C17 C18 123.0(12) . .
N4 C17 H17 118.5 . .
C18 C17 H17 118.5 . .
C17 C18 C14 118.1(12) . .
C17 C18 H18 121.0 . .
C14 C18 H18 121.0 . .

loop_
_geom_bond_atom_site_label_1
_geom_bond_atom_site_label_2
_geom_bond_distance
_geom_bond_site_symmetry_2
Hg1 Cl1 2.355(3) .
Hg1 N4 2.352(11) 2_655
Hg1 N1 2.369(9) .
Hg1 Cl2 2.411(3) .
O1 C6 1.224(14) .
N1 C1 1.330(15) .
N1 C5 1.383(14) .
C1 C2 1.418(15) .
C1 H1 0.9500 .
O2 C13 1.231(13) .
N2 C6 1.362(15) .
N2 C7 1.408(14) .
N2 H2N 0.8800 .
C2 C3 1.362(15) .
C2 H2 0.9500 .
N3 C13 1.349(15) .
N3 C12 1.417(15) .
N3 H3N 0.8800 .
C3 C4 1.425(15) .
C3 C6 1.472(16) .
N4 C17 1.302(15) .
N4 C16 1.341(14) .
N4 Hg1 2.352(11) 2_645
C4 C5 1.338(16) .
C4 H4 0.9500 .
C5 H5 0.9500 .
C7 C8 1.402(17) .
C7 C12 1.424(16) .
C8 C9 1.371(16) .
C8 H8 0.9500 .
C9 C10 1.389(18) .
C9 H9 0.9500 .
C10 C11 1.391(18) .
C10 H10 0.9500 .
C11 C12 1.396(15) .
C11 H11 0.9500 .
C13 C14 1.517(18) .
C14 C15 1.384(16) .
C14 C18 1.386(16) .
C15 C16 1.355(18) .
C15 H15 0.9500 .
C16 H16 0.9500 .
C17 C18 1.405(19) .
C17 H17 0.9500 .
C18 H18 0.9500 .

loop_
_geom_torsion_atom_site_label_1
_geom_torsion_atom_site_label_2
_geom_torsion_atom_site_label_3
_geom_torsion_atom_site_label_4
_geom_torsion
_geom_torsion_site_symmetry_1
Cl1 Hg1 N1 C1 17.4(10) .
N4 Hg1 N1 C1 -93.4(10) 2_655
Cl2 Hg1 N1 C1 166.7(9) .
Cl1 Hg1 N1 C5 -171.1(9) .
N4 Hg1 N1 C5 78.1(10) 2_655
Cl2 Hg1 N1 C5 -21.8(10) .
C5 N1 C1 C2 -1.6(19) .
Hg1 N1 C1 C2 170.4(10) .
N1 C1 C2 C3 4(2) .
C1 C2 C3 C4 -4.7(19) .
C1 C2 C3 C6 -179.1(13) .
C2 C3 C4 C5 3.6(19) .
C6 C3 C4 C5 178.5(12) .
C3 C4 C5 N1 -2(2) .
C1 N1 C5 C4 1(2) .
Hg1 N1 C5 C4 -170.9(10) .
C7 N2 C6 O1 2(2) .
C7 N2 C6 C3 179.4(11) .
C2 C3 C6 O1 143.4(14) .
C4 C3 C6 O1 -31.0(19) .
C2 C3 C6 N2 -33.8(19) .
C4 C3 C6 N2 151.8(12) .
C6 N2 C7 C8 130.5(13) .
C6 N2 C7 C12 -45.6(19) .
N2 C7 C8 C9 -176.1(10) .
C12 C7 C8 C9 0.2(18) .
C7 C8 C9 C10 1.6(19) .
C8 C9 C10 C11 -3(2) .
C9 C10 C11 C12 2(2) .
C10 C11 C12 N3 -177.6(11) .
C10 C11 C12 C7 0.1(18) .
C13 N3 C12 C11 142.4(12) .
C13 N3 C12 C7 -35(2) .
C8 C7 C12 C11 -1.1(17) .
N2 C7 C12 C11 174.9(11) .
C8 C7 C12 N3 176.5(11) .
N2 C7 C12 N3 -7.5(19) .
C12 N3 C13 O2 -1(2) .
C12 N3 C13 C14 -176.0(11) .
O2 C13 C14 C15 -145.7(12) .
N3 C13 C14 C15 29.9(18) .
O2 C13 C14 C18 33.0(17) .
N3 C13 C14 C18 -151.5(11) .
C18 C14 C15 C16 -1.7(19) .
C13 C14 C15 C16 176.9(12) .
C17 N4 C16 C15 -0.3(19) .
Hg1 N4 C16 C15 -175.5(10) 2_645
C14 C15 C16 N4 2(2) .
C16 N4 C17 C18 -1.0(19) .
Hg1 N4 C17 C18 174.2(9) 2_645
N4 C17 C18 C14 1(2) .
C15 C14 C18 C17 0.6(18) .
C13 C14 C18 C17 -178.1(11) .
